data_2014542
loop_
_publ_author_name
'Ravikumar, K.'
'Mahesh, M.'
'Narayana Reddy, V. V.'

_publ_section_title
;
 Imino Diels--Alder adducts. I. Two furo[3,2-<i>c</i>]quinoline
 diastereoisomers
;
_journal_issue 12
_journal_name_full 'Acta Crystallographica Section C'
_journal_page_first o887
_journal_page_last o889
_journal_paper_doi 10.1107/S0108270104023789
_journal_volume 60
_journal_year 2004
_chemical_formula_iupac 'C17 H15 Cl F N O'
_chemical_formula_moiety 'C17 H15 Cl F N O'
_chemical_formula_sum 'C17 H15 Cl F N O'
_chemical_formula_weight 303.75
_chemical_name_systematic
;
9-Chloro-8-fluoro-4-phenyl-2,3,3a,4,5,9b-hexahydrofuro[3,2-c]quinoline
;
_space_group_IT_number 14
_symmetry_cell_setting monoclinic
_symmetry_space_group_name_Hall '-P 2ybc'
_symmetry_space_group_name_H-M 'P 1 21/c 1'
_atom_sites_solution_hydrogens geom
_atom_sites_solution_primary direct
_atom_sites_solution_secondary difmap
_audit_creation_method SHELXL97
_cell_angle_alpha 90.00
_cell_angle_beta 91.0170(10)
_cell_angle_gamma 90.00
_cell_formula_units_Z 4
_cell_length_a 8.1796(6)
_cell_length_b 17.9041(12)
_cell_length_c 9.6562(7)
_cell_measurement_reflns_used 6613
_cell_measurement_temperature 293(2)
_cell_measurement_theta_max 27.76
_cell_measurement_theta_min 2.27
_cell_volume 1413.91(17)
_computing_cell_refinement 'SAINT (Bruker, 2001)'
_computing_data_collection 'SMART (Bruker, 2001)'
_computing_data_reduction SAINT
_computing_molecular_graphics 'ORTEP-3 (Farrugia, 1997) and PLATON (Spek, 2003)'
_computing_publication_material 'SHELXL97 and PARST (Nardelli, 1995)'
_computing_structure_refinement 'SHELXL97 (Sheldrick, 1997)'
_computing_structure_solution 'SHELXS97 (Sheldrick, 1997)'
_diffrn_ambient_temperature 293(2)
_diffrn_measured_fraction_theta_full 0.976
_diffrn_measured_fraction_theta_max 0.976
_diffrn_measurement_device 'Bruker SMART APEX CCD area-detector'
_diffrn_measurement_device_type 'CCD area-detector'
_diffrn_measurement_method \w
_diffrn_radiation_monochromator graphite
_diffrn_radiation_source 'fine-focus sealed tube'
_diffrn_radiation_type MoK\a
_diffrn_radiation_wavelength 0.71073
_diffrn_reflns_av_R_equivalents 0.0198
_diffrn_reflns_av_sigmaI/netI 0.0153
_diffrn_reflns_limit_h_max 10
_diffrn_reflns_limit_h_min -10
_diffrn_reflns_limit_k_max 23
_diffrn_reflns_limit_k_min -23
_diffrn_reflns_limit_l_max 12
_diffrn_reflns_limit_l_min -12
_diffrn_reflns_number 16081
_diffrn_reflns_theta_full 28.02
_diffrn_reflns_theta_max 28.02
_diffrn_reflns_theta_min 2.28
_diffrn_standards_decay_% 0
_diffrn_standards_number 0
_exptl_absorpt_coefficient_mu 0.279
_exptl_absorpt_correction_type none
_exptl_crystal_colour colourless
_exptl_crystal_density_diffrn 1.427
_exptl_crystal_density_meas ?
_exptl_crystal_density_method 'not measured'
_exptl_crystal_description needle
_exptl_crystal_F_000 632
_exptl_crystal_size_max 0.18
_exptl_crystal_size_mid 0.15
_exptl_crystal_size_min 0.13
_refine_diff_density_max 0.335
_refine_diff_density_min -0.186
_refine_ls_extinction_method none
_refine_ls_goodness_of_fit_ref 1.079
_refine_ls_hydrogen_treatment constr
_refine_ls_matrix_type full
_refine_ls_number_parameters 190
_refine_ls_number_reflns 3334
_refine_ls_number_restraints 0
_refine_ls_restrained_S_all 1.079
_refine_ls_R_factor_all 0.0545
_refine_ls_R_factor_gt 0.0495
_refine_ls_shift/su_max 0.000
_refine_ls_shift/su_mean 0.000
_refine_ls_structure_factor_coef Fsqd
_refine_ls_weighting_details 'calc w = 1/[\s^2^(Fo^2^)+(0.0746P)^2^+0.326P] where P=(Fo^2^+2Fc^2^)/3'
_refine_ls_weighting_scheme calc
_refine_ls_wR_factor_gt 0.1319
_refine_ls_wR_factor_ref 0.1362
_reflns_number_gt 2940
_reflns_number_total 3334
_reflns_threshold_expression I>2\s(I)
_cod_data_source_file sk1768.cif
_cod_data_source_block II
_cod_depositor_comments
;
The following automatic conversions were performed:
'_symmetry_cell_setting' value 'Monoclinic' changed to 'monoclinic'
according to '/home/saulius/struct/CIF-dictionaries/cif_core.dic'
dictionary named 'cif_core.dic' version 2.4.1 from 2010-06-29.

Automatic conversion script
Id: cif_fix_enum 1527 2010-12-29 10:47:43Z saulius 

The following automatic conversions were performed:

'_symmetry_cell_setting' value 'Monoclinic' changed to 'monoclinic'
according to /home/saulius/struct/CIF-dictionaries/cif_core.dic
dictionary named 'cif_core.dic' version 2.4.1 from 2010-06-29.

Automatic conversion script
Id: cif_fix_values 1715 2011-07-08 13:25:40Z adriana 

The following automatic conversions were performed:

'_exptl_crystal_density_meas' value 'not measured' was changed to '?'
- the value is perceived as not measured.

Automatic conversion script
Id: cif_fix_values 3008 2015-01-20 13:52:24Z robertas 
;
_cod_original_sg_symbol_H-M 'P 21/c'
_cod_database_code 2014542
_cod_database_fobs_code 2014542

loop_
_symmetry_equiv_pos_as_xyz
'x, y, z'
'-x, y+1/2, -z+1/2'
'-x, -y, -z'
'x, -y-1/2, z-1/2'

loop_
_atom_site_label
_atom_site_fract_x
_atom_site_fract_y
_atom_site_fract_z
_atom_site_U_iso_or_equiv
_atom_site_adp_type
_atom_site_calc_flag
_atom_site_refinement_flags
_atom_site_occupancy
_atom_site_disorder_assembly
_atom_site_disorder_group
_atom_site_type_symbol
Cl1 0.28950(5) 0.39744(3) 0.62978(5) 0.05489(17) Uani d . 1 . . Cl
F1 0.43418(15) 0.48664(7) 0.84949(12) 0.0697(3) Uani d . 1 . . F
O1 0.5172(2) 0.27339(8) 0.49004(15) 0.0712(5) Uani d . 1 . . O
N1 0.88428(17) 0.39391(8) 0.46759(15) 0.0463(3) Uani d . 1 . . N
H1 0.9695 0.4257 0.4699 0.056 Uiso calc R 1 . . H
C1 0.5449(2) 0.46426(9) 0.75549(17) 0.0482(4) Uani d . 1 . . C
C2 0.4946(2) 0.42132(8) 0.64381(16) 0.0413(3) Uani d . 1 . . C
C3 0.60589(19) 0.39669(8) 0.54643(15) 0.0381(3) Uani d . 1 . . C
C4 0.55288(19) 0.34529(9) 0.43037(16) 0.0438(4) Uani d . 1 . . C
H4 0.4540 0.3653 0.3851 0.053 Uiso calc R 1 . . H
C5 0.5883(3) 0.21687(11) 0.4092(2) 0.0631(5) Uani d . 1 . . C
H5A 0.5134 0.2011 0.3359 0.076 Uiso calc R 1 . . H
H5B 0.6162 0.1739 0.4660 0.076 Uiso calc R 1 . . H
C6 0.7387(2) 0.25067(10) 0.3499(2) 0.0604(5) Uani d . 1 . . C
H6A 0.7699 0.2253 0.2656 0.072 Uiso calc R 1 . . H
H6B 0.8294 0.2493 0.4158 0.072 Uiso calc R 1 . . H
C7 0.68430(19) 0.33091(9) 0.32040(16) 0.0428(3) Uani d . 1 . . C
H7 0.6315 0.3325 0.2285 0.051 Uiso calc R 1 . . H
C8 0.82138(19) 0.38918(8) 0.32491(16) 0.0401(3) Uani d . 1 . . C
H8 0.7740 0.4377 0.2999 0.048 Uiso calc R 1 . . H
C9 0.77051(19) 0.41740(8) 0.56399(16) 0.0402(3) Uani d . 1 . . C
C10 0.8184(2) 0.46077(9) 0.67783(17) 0.0491(4) Uani d . 1 . . C
H10 0.9277 0.4741 0.6893 0.059 Uiso calc R 1 . . H
C11 0.7064(2) 0.48409(10) 0.77341(18) 0.0531(4) Uani d . 1 . . C
H11 0.7395 0.5129 0.8490 0.064 Uiso calc R 1 . . H
C12 0.95399(19) 0.37150(9) 0.22314(17) 0.0417(3) Uani d . 1 . . C
C13 1.0879(2) 0.32682(10) 0.2567(2) 0.0530(4) Uani d . 1 . . C
H13 1.1016 0.3088 0.3465 0.064 Uiso calc R 1 . . H
C14 1.2011(2) 0.30906(11) 0.1568(2) 0.0603(5) Uani d . 1 . . C
H14 1.2897 0.2787 0.1796 0.072 Uiso calc R 1 . . H
C15 1.1829(2) 0.33619(12) 0.0239(2) 0.0617(5) Uani d . 1 . . C
H15 1.2586 0.3238 -0.0431 0.074 Uiso calc R 1 . . H
C16 1.0530(3) 0.38150(13) -0.0093(2) 0.0610(5) Uani d . 1 . . C
H16 1.0413 0.4002 -0.0987 0.073 Uiso calc R 1 . . H
C17 0.9392(2) 0.39948(10) 0.08972(18) 0.0496(4) Uani d . 1 . . C
H17 0.8520 0.4306 0.0665 0.059 Uiso calc R 1 . . H

loop_
_atom_site_aniso_label
_atom_site_aniso_U_11
_atom_site_aniso_U_22
_atom_site_aniso_U_33
_atom_site_aniso_U_12
_atom_site_aniso_U_13
_atom_site_aniso_U_23
Cl1 0.0430(2) 0.0612(3) 0.0605(3) 0.00534(18) 0.00292(19) -0.00376(19)
F1 0.0742(8) 0.0817(8) 0.0534(6) 0.0198(6) 0.0029(6) -0.0177(6)
O1 0.0907(10) 0.0469(7) 0.0773(9) -0.0286(7) 0.0360(8) -0.0198(6)
N1 0.0385(7) 0.0528(8) 0.0473(8) -0.0065(6) -0.0043(6) -0.0029(6)
C1 0.0611(10) 0.0433(9) 0.0400(8) 0.0117(7) -0.0013(7) -0.0014(6)
C2 0.0449(8) 0.0351(7) 0.0438(8) 0.0042(6) -0.0030(6) 0.0038(6)
C3 0.0428(8) 0.0320(7) 0.0393(7) 0.0000(5) -0.0043(6) 0.0017(5)
C4 0.0388(8) 0.0462(8) 0.0464(8) -0.0058(6) -0.0019(6) -0.0074(7)
C5 0.0685(12) 0.0479(10) 0.0731(12) -0.0083(9) 0.0090(10) -0.0062(9)
C6 0.0586(11) 0.0427(9) 0.0801(13) -0.0020(8) 0.0097(9) -0.0063(9)
C7 0.0406(8) 0.0464(8) 0.0412(8) -0.0028(6) -0.0026(6) -0.0055(6)
C8 0.0400(8) 0.0373(7) 0.0429(8) 0.0010(6) -0.0013(6) 0.0014(6)
C9 0.0448(8) 0.0349(7) 0.0407(8) -0.0036(6) -0.0054(6) 0.0036(6)
C10 0.0533(9) 0.0458(9) 0.0479(9) -0.0087(7) -0.0116(7) -0.0001(7)
C11 0.0719(12) 0.0438(9) 0.0432(9) -0.0034(8) -0.0124(8) -0.0050(7)
C12 0.0391(8) 0.0376(7) 0.0485(8) -0.0023(6) 0.0000(6) -0.0010(6)
C13 0.0493(9) 0.0499(9) 0.0600(10) 0.0069(7) 0.0012(8) 0.0057(8)
C14 0.0473(10) 0.0524(10) 0.0815(14) 0.0099(8) 0.0046(9) -0.0051(9)
C15 0.0520(10) 0.0692(12) 0.0643(11) -0.0020(9) 0.0117(9) -0.0186(10)
C16 0.0592(11) 0.0753(13) 0.0486(10) -0.0031(9) 0.0040(8) 0.0004(9)
C17 0.0444(9) 0.0551(10) 0.0493(9) 0.0024(7) 0.0002(7) 0.0039(7)

loop_
_atom_type_symbol
_atom_type_description
_atom_type_scat_dispersion_real
_atom_type_scat_dispersion_imag
_atom_type_scat_source
C C 0.0033 0.0016 'International Tables Vol C Tables 4.2.6.8 and 6.1.1.4'
H H 0.0000 0.0000 'International Tables Vol C Tables 4.2.6.8 and 6.1.1.4'
Cl Cl 0.1484 0.1585 'International Tables Vol C Tables 4.2.6.8 and 6.1.1.4'
F F 0.0171 0.0103 'International Tables Vol C Tables 4.2.6.8 and 6.1.1.4'
N N 0.0061 0.0033 'International Tables Vol C Tables 4.2.6.8 and 6.1.1.4'
O O 0.0106 0.0060 'International Tables Vol C Tables 4.2.6.8 and 6.1.1.4'

loop_
_geom_angle_atom_site_label_1
_geom_angle_atom_site_label_2
_geom_angle_atom_site_label_3
_geom_angle
_geom_angle_publ_flag
C5 O1 C4 109.33(14) ?
C9 N1 C8 114.73(13) ?
C9 N1 H1 108.6 ?
C8 N1 H1 108.6 ?
F1 C1 C11 119.44(15) ?
F1 C1 C2 119.62(16) ?
C11 C1 C2 120.94(16) ?
C1 C2 C3 120.95(16) ?
C1 C2 Cl1 118.22(13) ?
C3 C2 Cl1 120.82(12) ?
C2 C3 C9 118.16(14) ?
C2 C3 C4 120.84(14) ?
C9 C3 C4 120.90(14) ?
O1 C4 C3 107.78(13) ?
O1 C4 C7 105.89(13) ?
C3 C4 C7 114.70(13) ?
O1 C4 H4 109.4 ?
C3 C4 H4 109.4 ?
C7 C4 H4 109.4 ?
O1 C5 C6 105.8(2) y
O1 C5 H5A 110.6 ?
C6 C5 H5A 110.6 ?
O1 C5 H5B 110.6 ?
C6 C5 H5B 110.6 ?
H5A C5 H5B 108.7 ?
C5 C6 C7 102.31(16) ?
C5 C6 H6A 111.3 ?
C7 C6 H6A 111.3 ?
C5 C6 H6B 111.3 ?
C7 C6 H6B 111.3 ?
H6A C6 H6B 109.2 ?
C6 C7 C8 115.10(14) ?
C6 C7 C4 103.42(14) ?
C8 C7 C4 112.63(13) ?
C6 C7 H7 108.5 ?
C8 C7 H7 108.5 ?
C4 C7 H7 108.5 ?
N1 C8 C12 112.32(13) ?
N1 C8 C7 108.11(13) ?
C12 C8 C7 111.89(13) ?
N1 C8 H8 108.1 ?
C12 C8 H8 108.1 ?
C7 C8 H8 108.1 ?
N1 C9 C10 120.84(15) ?
N1 C9 C3 119.35(14) ?
C10 C9 C3 119.81(15) ?
C11 C10 C9 121.04(16) ?
C11 C10 H10 119.5 ?
C9 C10 H10 119.5 ?
C1 C11 C10 119.09(15) ?
C1 C11 H11 120.5 ?
C10 C11 H11 120.5 ?
C17 C12 C13 118.70(16) ?
C17 C12 C8 118.52(14) ?
C13 C12 C8 122.75(15) ?
C14 C13 C12 120.20(18) ?
C14 C13 H13 119.9 ?
C12 C13 H13 119.9 ?
C15 C14 C13 120.36(18) ?
C15 C14 H14 119.8 ?
C13 C14 H14 119.8 ?
C16 C15 C14 119.80(18) ?
C16 C15 H15 120.1 ?
C14 C15 H15 120.1 ?
C15 C16 C17 120.28(18) ?
C15 C16 H16 119.9 ?
C17 C16 H16 119.9 ?
C16 C17 C12 120.63(17) ?
C16 C17 H17 119.7 ?
C12 C17 H17 119.7 ?

loop_
_geom_bond_atom_site_label_1
_geom_bond_atom_site_label_2
_geom_bond_site_symmetry_2
_geom_bond_distance
_geom_bond_publ_flag
Cl1 C2 . 1.7342(17) ?
F1 C1 . 1.354(2) ?
O1 C5 . 1.410(2) ?
O1 C4 . 1.442(2) ?
N1 C9 . 1.393(2) ?
N1 C8 . 1.465(2) ?
N1 H1 . 0.9000 ?
C1 C11 . 1.376(3) ?
C1 C2 . 1.381(2) y
C2 C3 . 1.392(2) ?
C3 C9 . 1.404(2) ?
C3 C4 . 1.508(2) ?
C4 C7 . 1.546(2) y
C4 H4 . 0.9800 ?
C5 C6 . 1.494(3) ?
C5 H5A . 0.9700 ?
C5 H5B . 0.9700 ?
C6 C7 . 1.529(2) ?
C6 H6A . 0.9700 ?
C6 H6B . 0.9700 ?
C7 C8 . 1.531(2) ?
C7 H7 . 0.9800 ?
C8 C12 . 1.510(2) ?
C8 H8 . 0.9800 ?
C9 C10 . 1.396(2) ?
C10 C11 . 1.377(3) ?
C10 H10 . 0.9300 ?
C11 H11 . 0.9300 ?
C12 C17 . 1.386(2) ?
C12 C13 . 1.390(2) ?
C13 C14 . 1.385(3) ?
C13 H13 . 0.9300 ?
C14 C15 . 1.378(3) ?
C14 H14 . 0.9300 ?
C15 C16 . 1.370(3) ?
C15 H15 . 0.9300 ?
C16 C17 . 1.384(3) ?
C16 H16 . 0.9300 ?
C17 H17 . 0.9300 ?

loop_
_geom_torsion_atom_site_label_1
_geom_torsion_atom_site_label_2
_geom_torsion_atom_site_label_3
_geom_torsion_atom_site_label_4
_geom_torsion
_geom_torsion_publ_flag
F1 C1 C2 C3 -179.19(14) ?
C11 C1 C2 C3 0.2(2) ?
F1 C1 C2 Cl1 -0.3(2) ?
C11 C1 C2 Cl1 179.04(13) ?
C1 C2 C3 C9 -0.7(2) ?
Cl1 C2 C3 C9 -179.52(11) ?
C1 C2 C3 C4 175.58(14) ?
Cl1 C2 C3 C4 -3.2(2) ?
C5 O1 C4 C3 -134.74(16) ?
C5 O1 C4 C7 -11.54(19) ?
C2 C3 C4 O1 -69.75(18) ?
C9 C3 C4 O1 106.42(16) ?
C2 C3 C4 C7 172.60(14) ?
C9 C3 C4 C7 -11.2(2) ?
C4 O1 C5 C6 31.0(2) ?
O1 C5 C6 C7 -37.0(2) ?
C5 C6 C7 C8 152.09(15) ?
C5 C6 C7 C4 28.82(18) ?
O1 C4 C7 C6 -11.65(17) ?
C3 C4 C7 C6 107.07(16) ?
O1 C4 C7 C8 -136.54(14) ?
C3 C4 C7 C8 -17.8(2) ?
C9 N1 C8 C12 173.88(13) ?
C9 N1 C8 C7 -62.18(17) ?
C6 C7 C8 N1 -66.10(18) ?
C4 C7 C8 N1 52.13(17) ?
C6 C7 C8 C12 58.1(2) y
C4 C7 C8 C12 176.34(13) ?
C8 N1 C9 C10 -146.11(15) ?
C8 N1 C9 C3 34.3(2) ?
C2 C3 C9 N1 -179.61(13) ?
C4 C3 C9 N1 4.1(2) ?
C2 C3 C9 C10 0.8(2) ?
C4 C3 C9 C10 -175.50(14) ?
N1 C9 C10 C11 -179.97(15) ?
C3 C9 C10 C11 -0.4(2) ?
F1 C1 C11 C10 179.64(15) ?
C2 C1 C11 C10 0.2(3) ?
C9 C10 C11 C1 -0.2(3) ?
N1 C8 C12 C17 -148.88(15) ?
C7 C8 C12 C17 89.30(18) ?
N1 C8 C12 C13 32.8(2) ?
C7 C8 C12 C13 -89.01(19) ?
C17 C12 C13 C14 -2.0(3) ?
C8 C12 C13 C14 176.35(16) ?
C12 C13 C14 C15 0.8(3) ?
C13 C14 C15 C16 0.6(3) ?
C14 C15 C16 C17 -0.6(3) ?
C15 C16 C17 C12 -0.6(3) ?
C13 C12 C17 C16 1.9(3) ?
C8 C12 C17 C16 -176.51(17) ?

loop_
_cod_related_entry_id
_cod_related_entry_database
_cod_related_entry_code
1 ChemSpider 21134019
